data_7026955
loop_
_publ_author_name
'Fei, Honghan'
'Oliver, Scott R. J.'

_publ_section_title
;
 Two cationic metal-organic frameworks based on cadmium and
 \a,\w-alkanedisulfonate anions and their photoluminescent properties.
;
_journal_issue 46
_journal_name_full 'Dalton transactions (Cambridge, England : 2003)'
_journal_page_first 11193
_journal_page_last 11200
_journal_paper_doi 10.1039/c0dt01064b
_journal_volume 39
_journal_year 2010
_chemical_formula_sum 'C21 H30 Cd1.5 N3 O15 S3'
_chemical_formula_weight 829.26
_chemical_name_systematic
;
?
;
_space_group_IT_number 154
_symmetry_cell_setting hexagonal
_symmetry_space_group_name_Hall 'P 32 2"'
_symmetry_space_group_name_H-M 'P 32 2 1'
_atom_sites_solution_hydrogens geom
_atom_sites_solution_primary direct
_atom_sites_solution_secondary difmap
_audit_creation_method SHELXL-97
_cell_angle_alpha 90.00
_cell_angle_beta 90.00
_cell_angle_gamma 120.00
_cell_formula_units_Z 2
_cell_length_a 11.8001(8)
_cell_length_b 11.8001(8)
_cell_length_c 12.7024(10)
_cell_measurement_reflns_used 9979
_cell_measurement_temperature 150(2)
_cell_measurement_theta_max 59.216
_cell_measurement_theta_min 5.115
_cell_volume 1531.75(19)
_computing_cell_refinement 'Bruker SAINT v7.34'
_computing_data_collection 'Bruker APEX-II v2.1-4'
_computing_data_reduction 'Bruker SAINT v7.34'
_computing_structure_refinement 'SHELXL-97 (Sheldrick, 1997)'
_computing_structure_solution 'SHELXS-97 (Sheldrick, 1990)'
_diffrn_ambient_temperature 150(2)
_diffrn_detector_area_resol_mean 83.33
_diffrn_measured_fraction_theta_full 1.000
_diffrn_measured_fraction_theta_max 1.000
_diffrn_measurement_device_type 'Bruker APEX-II'
_diffrn_measurement_method \w/2\q-scans
_diffrn_radiation_monochromator graphite
_diffrn_radiation_source 'fine-focus sealed tube'
_diffrn_radiation_type MoK\a
_diffrn_radiation_wavelength 0.71073
_diffrn_reflns_av_R_equivalents 0.0223
_diffrn_reflns_av_sigmaI/netI 0.0143
_diffrn_reflns_limit_h_max 15
_diffrn_reflns_limit_h_min -15
_diffrn_reflns_limit_k_max 15
_diffrn_reflns_limit_k_min -15
_diffrn_reflns_limit_l_max 16
_diffrn_reflns_limit_l_min -16
_diffrn_reflns_number 17382
_diffrn_reflns_theta_full 28.28
_diffrn_reflns_theta_max 28.28
_diffrn_reflns_theta_min 1.99
_exptl_absorpt_coefficient_mu 1.328
_exptl_absorpt_correction_T_max 0.7459
_exptl_absorpt_correction_T_min 0.6542
_exptl_absorpt_correction_type empirical
_exptl_crystal_colour colorless
_exptl_crystal_density_diffrn 1.798
_exptl_crystal_density_method 'not measured'
_exptl_crystal_description block
_exptl_crystal_F_000 834
_exptl_crystal_size_max 0.17
_exptl_crystal_size_mid 0.10
_exptl_crystal_size_min 0.09
_refine_diff_density_max 0.538
_refine_diff_density_min -0.381
_refine_diff_density_rms 0.056
_refine_ls_extinction_method none
_refine_ls_goodness_of_fit_ref 1.063
_refine_ls_hydrogen_treatment mixed
_refine_ls_matrix_type full
_refine_ls_number_parameters 150
_refine_ls_number_reflns 2546
_refine_ls_number_restraints 0
_refine_ls_restrained_S_all 1.063
_refine_ls_R_factor_all 0.0180
_refine_ls_R_factor_gt 0.0179
_refine_ls_shift/su_max 0.007
_refine_ls_shift/su_mean 0.001
_refine_ls_structure_factor_coef Fsqd
_refine_ls_weighting_details 'calc w=1/[\s^2^(Fo^2^)+(0.0251P)^2^+1.0233P] where P=(Fo^2^+2Fc^2^)/3'
_refine_ls_weighting_scheme calc
_refine_ls_wR_factor_gt 0.0471
_refine_ls_wR_factor_ref 0.0472
_reflns_number_gt 2535
_reflns_number_total 2546
_reflns_threshold_expression >2sigma(I)
_cod_data_source_file c0dt01064b.txt
_cod_data_source_block xsc1010a
_cod_original_sg_symbol_H-M P3(2)21
_cod_original_formula_sum 'C21 H30 Cd1.50 N3 O15 S3'
_cod_database_code 7026955

loop_
_symmetry_equiv_pos_as_xyz
'x, y, z'
'-y, x-y, z+2/3'
'-x+y, -x, z+1/3'
'y, x, -z'
'x-y, -y, -z+1/3'
'-x, -x+y, -z+2/3'

loop_
_atom_site_label
_atom_site_type_symbol
_atom_site_fract_x
_atom_site_fract_y
_atom_site_fract_z
_atom_site_U_iso_or_equiv
_atom_site_adp_type
_atom_site_occupancy
_atom_site_symmetry_multiplicity
_atom_site_calc_flag
_atom_site_refinement_flags
Cd1 Cd 0.532768(15) 0.0000 0.1667 0.01228(5) Uani 1 2 d S
C3 C 0.9677(2) 0.0000 0.1667 0.0139(6) Uani 1 2 d S
S3 S 1.18257(5) 0.45634(5) 0.12903(4) 0.01891(11) Uani 1 1 d .
N1 N 0.7296(2) 0.0000 0.1667 0.0159(4) Uani 1 2 d S
O2 O 1.24876(18) 0.59838(17) 0.11118(14) 0.0266(4) Uani 1 1 d .
O3 O 1.21070(16) 0.42306(18) 0.23261(12) 0.0245(3) Uani 1 1 d .
C2 C 0.8505(2) -0.1113(2) 0.13733(16) 0.0165(4) Uani 1 1 d .
H2A H 0.8502 -0.1885 0.1158 0.020 Uiso 1 1 calc R
C4 C 1.0933(2) 0.0000 0.1667 0.0144(5) Uani 1 2 d S
N2 N 0.3319(2) 0.0000 0.1667 0.0147(5) Uani 1 2 d S
O1 O 1.04266(16) 0.39241(16) 0.10875(13) 0.0236(3) Uani 1 1 d .
C8 C 1.2460(2) 0.3913(2) 0.03398(18) 0.0241(4) Uani 1 1 d .
H8A H 1.2001 0.2949 0.0416 0.029 Uiso 1 1 calc R
H8B H 1.2267 0.4112 -0.0373 0.029 Uiso 1 1 calc R
C1 C 0.7346(2) -0.1075(2) 0.13994(16) 0.0171(4) Uani 1 1 d .
H1A H 0.6553 -0.1846 0.1220 0.021 Uiso 1 1 calc R
C7 C 1.3928(2) 0.4446(3) 0.0434(2) 0.0292(5) Uani 1 1 d .
H7A H 1.4120 0.4199 0.1128 0.035 Uiso 1 1 calc R
H7B H 1.4389 0.5413 0.0397 0.035 Uiso 1 1 calc R
O4 O 0.64730(17) 0.20957(15) 0.09915(13) 0.0209(3) Uani 1 1 d .
H4A H 0.6434 0.2621 0.1416 0.031 Uiso 1 1 calc R
O5 O 0.56529(16) 0.09307(18) 0.32698(12) 0.0238(3) Uani 1 1 d .
H5B H 0.6441 0.1246 0.3443 0.036 Uiso 1 1 calc R
C5 C 1.1106(2) -0.0893(2) 0.10646(17) 0.0177(4) Uani 1 1 d .
C6 C 0.2303(2) -0.0852(2) 0.10840(16) 0.0173(4) Uani 1 1 d .
H6 H 0.244(3) -0.141(3) 0.064(2) 0.027(7) Uiso 1 1 d .
H5 H 1.046(3) -0.147(3) 0.064(2) 0.028(8) Uiso 1 1 d .
H4B H 0.646(3) 0.227(3) 0.042(3) 0.032(8) Uiso 1 1 d .
H5A H 0.511(4) 0.054(3) 0.370(3) 0.035(9) Uiso 1 1 d .

loop_
_atom_site_aniso_label
_atom_site_aniso_U_11
_atom_site_aniso_U_22
_atom_site_aniso_U_33
_atom_site_aniso_U_23
_atom_site_aniso_U_13
_atom_site_aniso_U_12
Cd1 0.00952(7) 0.01386(10) 0.01492(8) -0.00013(7) -0.00007(4) 0.00693(5)
C3 0.0091(8) 0.0187(15) 0.0170(12) 0.0022(10) 0.0011(5) 0.0093(7)
S3 0.0176(2) 0.0189(3) 0.0183(2) -0.00129(19) -0.00389(18) 0.0077(2)
N1 0.0117(7) 0.0160(10) 0.0214(11) 0.0019(8) 0.0010(4) 0.0080(5)
O2 0.0290(9) 0.0169(8) 0.0266(8) -0.0012(6) -0.0026(7) 0.0059(7)
O3 0.0193(8) 0.0300(9) 0.0184(7) 0.0030(7) -0.0043(6) 0.0079(7)
C2 0.0139(9) 0.0144(9) 0.0221(10) 0.0003(7) 0.0007(7) 0.0077(7)
C4 0.0126(9) 0.0155(13) 0.0161(12) 0.0024(10) 0.0012(5) 0.0078(7)
N2 0.0119(8) 0.0179(12) 0.0163(11) 0.0021(9) 0.0010(5) 0.0090(6)
O1 0.0189(7) 0.0204(8) 0.0315(8) -0.0019(7) -0.0086(6) 0.0098(6)
C8 0.0229(11) 0.0263(11) 0.0246(10) -0.0059(9) -0.0042(9) 0.0134(9)
C1 0.0125(9) 0.0163(10) 0.0233(9) 0.0006(8) -0.0005(7) 0.0078(8)
C7 0.0219(10) 0.0270(12) 0.0353(12) -0.0067(10) -0.0012(9) 0.0097(10)
O4 0.0253(8) 0.0149(7) 0.0217(7) 0.0024(6) 0.0009(6) 0.0095(6)
O5 0.0149(7) 0.0326(9) 0.0172(7) -0.0043(6) -0.0006(6) 0.0068(7)
C5 0.0134(9) 0.0189(10) 0.0207(9) -0.0034(8) -0.0031(8) 0.0080(8)
C6 0.0150(9) 0.0197(10) 0.0201(9) -0.0019(8) 0.0001(8) 0.0110(8)

loop_
_atom_type_symbol
_atom_type_description
_atom_type_scat_dispersion_real
_atom_type_scat_dispersion_imag
_atom_type_scat_source
C C 0.0033 0.0016 'International Tables Vol C Tables 4.2.6.8 and 6.1.1.4'
H H 0.0000 0.0000 'International Tables Vol C Tables 4.2.6.8 and 6.1.1.4'
N N 0.0061 0.0033 'International Tables Vol C Tables 4.2.6.8 and 6.1.1.4'
O O 0.0106 0.0060 'International Tables Vol C Tables 4.2.6.8 and 6.1.1.4'
S S 0.1246 0.1234 'International Tables Vol C Tables 4.2.6.8 and 6.1.1.4'
Cd Cd -0.8075 1.2024 'International Tables Vol C Tables 4.2.6.8 and 6.1.1.4'

loop_
_geom_angle_atom_site_label_1
_geom_angle_atom_site_label_2
_geom_angle_atom_site_label_3
_geom_angle
_geom_angle_site_symmetry_1
_geom_angle_site_symmetry_3
O5 Cd1 O5 171.58(8) 5 .
O5 Cd1 O4 87.01(6) 5 5
O5 Cd1 O4 93.41(6) . 5
O5 Cd1 O4 93.41(6) 5 .
O5 Cd1 O4 87.01(6) . .
O4 Cd1 O4 174.29(9) 5 .
O5 Cd1 N1 94.21(4) 5 .
O5 Cd1 N1 94.21(4) . .
O4 Cd1 N1 87.14(4) 5 .
O4 Cd1 N1 87.14(4) . .
O5 Cd1 N2 85.79(4) 5 .
O5 Cd1 N2 85.79(4) . .
O4 Cd1 N2 92.86(4) 5 .
O4 Cd1 N2 92.86(4) . .
N1 Cd1 N2 180.0 . .
C2 C3 C2 117.5(2) . 5
C2 C3 C4 121.27(12) . .
C2 C3 C4 121.27(12) 5 .
O1 S3 O3 111.86(10) . .
O1 S3 O2 112.47(10) . .
O3 S3 O2 112.55(11) . .
O1 S3 C8 105.57(10) . .
O3 S3 C8 107.10(11) . .
O2 S3 C8 106.76(11) . .
C1 N1 C1 117.9(3) 5 .
C1 N1 Cd1 121.07(13) 5 .
C1 N1 Cd1 121.07(13) . .
C1 C2 C3 119.4(2) . .
C5 C4 C5 116.9(3) 5 .
C5 C4 C3 121.54(13) 5 .
C5 C4 C3 121.54(13) . .
C6 N2 C6 117.3(2) 5 .
C6 N2 Cd1 121.37(12) 5 .
C6 N2 Cd1 121.37(12) . .
C7 C8 S3 113.84(16) . .
N1 C1 C2 123.0(2) . .
C8 C7 C7 112.22(17) . 4_645
C6 C5 C4 119.6(2) 1_655 .
N2 C6 C5 123.3(2) . 1_455

loop_
_geom_bond_atom_site_label_1
_geom_bond_atom_site_label_2
_geom_bond_distance
_geom_bond_site_symmetry_2
Cd1 O5 2.2536(15) 5
Cd1 O5 2.2536(15) .
Cd1 O4 2.3098(15) 5
Cd1 O4 2.3098(15) .
Cd1 N1 2.323(3) .
Cd1 N2 2.370(2) .
C3 C2 1.400(2) .
C3 C2 1.400(2) 5
C3 C4 1.482(4) .
S3 O1 1.4546(16) .
S3 O3 1.4580(16) .
S3 O2 1.4703(18) .
S3 C8 1.783(2) .
N1 C1 1.343(2) 5
N1 C1 1.343(2) .
C2 C1 1.391(3) .
C4 C5 1.397(3) 5
C4 C5 1.397(3) .
N2 C6 1.339(3) 5
N2 C6 1.339(3) .
C8 C7 1.524(3) .
C7 C7 1.528(5) 4_645
C5 C6 1.389(3) 1_655
C6 C5 1.389(3) 1_455

loop_
_geom_hbond_atom_site_label_D
_geom_hbond_atom_site_label_H
_geom_hbond_atom_site_label_A
_geom_hbond_distance_DH
_geom_hbond_distance_HA
_geom_hbond_distance_DA
_geom_hbond_angle_DHA
_geom_hbond_site_symmetry_A
O4 H4A O2 0.84 1.90 2.738(2) 171.1 5_565
O5 H5B O3 0.84 1.88 2.664(2) 154.8 6_765
O4 H4B O2 0.75(3) 2.08(3) 2.820(2) 168(3) 4_545
O5 H5A O1 0.79(4) 1.89(4) 2.664(2) 165(3) 3_665

loop_
_geom_torsion_atom_site_label_1
_geom_torsion_atom_site_label_2
_geom_torsion_atom_site_label_3
_geom_torsion_atom_site_label_4
_geom_torsion
_geom_torsion_site_symmetry_1
_geom_torsion_site_symmetry_4
O5 Cd1 N1 C1 132.20(11) 5 5
O5 Cd1 N1 C1 -47.80(11) . 5
O4 Cd1 N1 C1 -141.01(11) 5 5
O4 Cd1 N1 C1 38.99(11) . 5
N2 Cd1 N1 C1 0(19) . 5
O5 Cd1 N1 C1 -47.80(11) 5 .
O5 Cd1 N1 C1 132.20(11) . .
O4 Cd1 N1 C1 38.99(11) 5 .
O4 Cd1 N1 C1 -141.01(11) . .
N2 Cd1 N1 C1 0(100) . .
C2 C3 C2 C1 -0.93(14) 5 .
C4 C3 C2 C1 179.07(14) . .
C2 C3 C4 C5 -158.18(14) . 5
C2 C3 C4 C5 21.82(14) 5 5
C2 C3 C4 C5 21.82(14) . .
C2 C3 C4 C5 -158.18(14) 5 .
O5 Cd1 N2 C6 -155.39(12) 5 5
O5 Cd1 N2 C6 24.61(12) . 5
O4 Cd1 N2 C6 117.82(12) 5 5
O4 Cd1 N2 C6 -62.18(12) . 5
N1 Cd1 N2 C6 0(33) . 5
O5 Cd1 N2 C6 24.61(12) 5 .
O5 Cd1 N2 C6 -155.39(12) . .
O4 Cd1 N2 C6 -62.18(12) 5 .
O4 Cd1 N2 C6 117.82(12) . .
N1 Cd1 N2 C6 0(100) . .
O1 S3 C8 C7 -178.88(18) . .
O3 S3 C8 C7 -59.5(2) . .
O2 S3 C8 C7 61.2(2) . .
C1 N1 C1 C2 -1.01(15) 5 .
Cd1 N1 C1 C2 178.99(15) . .
C3 C2 C1 N1 2.0(3) . .
S3 C8 C7 C7 -176.6(2) . 4_645
C5 C4 C5 C6 -0.37(15) 5 1_655
C3 C4 C5 C6 179.63(15) . 1_655
C6 N2 C6 C5 -0.40(17) 5 1_455
Cd1 N2 C6 C5 179.60(17) . 1_455
